data_2106043
loop_
_publ_author_name
'Collin, R.L.'
'Willis, M.'

_publ_section_title
;
 The Crystal Structure of Disodium Dihydrogen Hypophosphate Hexahydrate
 Na2 (H2 P2 O6) (H2 O)6 and Disodium Dihydrogen Pyrophosphate Hexahydrate
 Na2 (H2 P2 O7) (H2 O)6
;
_journal_name_full 'Acta Crystallographica B (24,1968-38,1982)'
_journal_page_first 291
_journal_page_last 302
_journal_volume 27
_journal_year 1971
_chemical_formula_sum 'H14 Na2 O13 P2'
_chemical_name_systematic 'Na2 (H2 P2 O7) (H2 O)6'
_space_group_IT_number 15
_symmetry_space_group_name_Hall '-C 2yc'
_symmetry_space_group_name_H-M 'C 1 2/c 1'
_cell_angle_alpha 90
_cell_angle_beta 117.69
_cell_angle_gamma 90
_cell_formula_units_Z 4
_cell_length_a 14.009
_cell_length_b 6.959
_cell_length_c 13.455
_cell_volume 1161.486
_citation_journal_id_ASTM ACBCAR
_cod_data_source_file Collin_ACBCAR_1971_1524.cif
_cod_data_source_block H14Na2O13P2
_cod_database_code 2106043

loop_
_symmetry_equiv_pos_as_xyz
x,y,z
-x,y,-z+1/2
-x,-y,-z
x,-y,z-1/2
x+1/2,y+1/2,z
-x+1/2,y+1/2,-z+1/2
-x+1/2,-y+1/2,-z
x+1/2,-y+1/2,z-1/2

loop_
_atom_site_label
_atom_site_type_symbol
_atom_site_fract_x
_atom_site_fract_y
_atom_site_fract_z
_atom_site_occupancy
_atom_site_U_iso_or_equiv
O7 O-2 -0.03882 0.64174 0.09694 1 0.0
H6 H+1 0.1851 0.7222 0.0715 1 0.0
P1 P+5 0.00216 0.13738 0.1409 1 0.0
H1 H+1 0.2255 0.081 0.0728 1 0.0
H2 H+1 0.2777 0.6233 0.1052 1 0.0
O4 O-2 0 0.22327 0.25 1 0.0
H3 H+1 -0.0078 0.5692 0.1079 1 0.0
Na1 Na+1 0.23735 0.38162 0.22957 1 0.0
O3 O-2 0.07157 -0.04976 0.18346 1 0.0
H7 H+1 0.0308 -0.149 0.1643 1 0.0
H5 H+1 -0.056 0.6669 0.0216 1 0.0
O5 O-2 0.27511 0.1176 0.13621 1 0.0
H4 H+1 0.3317 0.1208 0.1301 1 0.0
O1 O-2 -0.10976 0.09231 0.05336 1 0.0
O2 O-2 0.0616 0.28641 0.1119 1 0.0
O6 O-2 0.22922 0.65086 0.12043 1 0.0
